data_7125328
loop_
_publ_author_name
'Drover, Marcus W.'
'Nagata, Koichi'
'Peters, Jonas C.'

_publ_section_title
;
 Fusing triphenylphosphine with tetraphenylborate: introducing the
 9-phosphatriptycene-10-phenylborate (PTB) anion.
;
_journal_issue 57
_journal_name_full 'Chemical communications (Cambridge, England)'
_journal_page_first 7916
_journal_page_last 7919
_journal_paper_doi 10.1039/c8cc04321c
_journal_volume 54
_journal_year 2018
_chemical_formula_moiety '2(C48 H34 B2 Br2 Co P2), C20 H38 Co N2 O4, 2(C4 H8 O), 2(C8 H20 N), 2(C2 H3 N)'
_chemical_formula_sum 'C144 H168 B4 Br4 Co3 N6 O6 P4'
_chemical_formula_weight 2742.38
_chemical_name_systematic Co(PTB)2Br2
_space_group_crystal_system monoclinic
_space_group_IT_number 14
_space_group_name_Hall '-P 2ybc'
_space_group_name_H-M_alt 'P 1 21/c 1'
_atom_sites_solution_hydrogens geom
_atom_sites_solution_primary direct
_audit_creation_date 2017-12-18
_audit_creation_method
;
Olex2 1.2
(compiled Aug 10 2017 17:28:52 for OlexSys, GUI svn.r5381)
;
_audit_update_record
;
2018-02-16 deposited with the CCDC.
2018-06-22 downloaded from the CCDC.
;
_cell_angle_alpha 90
_cell_angle_beta 113.332(3)
_cell_angle_gamma 90
_cell_formula_units_Z 2
_cell_length_a 22.776(2)
_cell_length_b 11.6346(12)
_cell_length_c 27.261(3)
_cell_measurement_reflns_used 9125
_cell_measurement_temperature 100(2)
_cell_measurement_theta_max 25.576
_cell_measurement_theta_min 2.303
_cell_volume 6633.2(12)
_computing_cell_refinement 'SAINT v8.37A (Bruker, 2015)'
_computing_data_reduction 'SAINT v8.37A (Bruker, 2015)'
_computing_molecular_graphics 'Olex2 (Dolomanov et al., 2009)'
_computing_publication_material 'Olex2 (Dolomanov et al., 2009)'
_computing_structure_refinement 'ShelXL (Sheldrick, 2015)'
_computing_structure_solution 'SIR2004 (Burla et al., 2007)'
_diffrn_ambient_temperature 100(2)
_diffrn_measured_fraction_theta_full 0.999
_diffrn_measured_fraction_theta_max 0.998
_diffrn_measurement_device_type 'Bruker AXS D8 Venture Kappa'
_diffrn_radiation_type MoK\a
_diffrn_radiation_wavelength 0.71073
_diffrn_reflns_av_R_equivalents 0.1050
_diffrn_reflns_av_unetI/netI 0.0527
_diffrn_reflns_Laue_measured_fraction_full 0.999
_diffrn_reflns_Laue_measured_fraction_max 0.998
_diffrn_reflns_limit_h_max 29
_diffrn_reflns_limit_h_min -29
_diffrn_reflns_limit_k_max 15
_diffrn_reflns_limit_k_min -15
_diffrn_reflns_limit_l_max 35
_diffrn_reflns_limit_l_min -35
_diffrn_reflns_number 219281
_diffrn_reflns_point_group_measured_fraction_full 0.999
_diffrn_reflns_point_group_measured_fraction_max 0.998
_diffrn_reflns_theta_full 25.242
_diffrn_reflns_theta_max 27.508
_diffrn_reflns_theta_min 2.203
_exptl_absorpt_coefficient_mu 1.682
_exptl_absorpt_correction_T_max 0.7456
_exptl_absorpt_correction_T_min 0.6622
_exptl_absorpt_correction_type multi-scan
_exptl_absorpt_process_details
;
SADABS-2016/2 (Bruker,2016) was used for absorption correction.
wR2(int) was 0.0891 before and 0.0659 after correction.
The Ratio of minimum to maximum transmission is 0.8881.
The \l/2 correction factor is Not present.
;
_exptl_crystal_colour 'clear blue'
_exptl_crystal_colour_lustre clear
_exptl_crystal_colour_primary blue
_exptl_crystal_density_diffrn 1.373
_exptl_crystal_description block
_exptl_crystal_F_000 2846
_exptl_crystal_size_max 0.24
_exptl_crystal_size_mid 0.18
_exptl_crystal_size_min 0.07
_refine_diff_density_max 2.765
_refine_diff_density_min -1.201
_refine_diff_density_rms 0.107
_refine_ls_extinction_method none
_refine_ls_goodness_of_fit_ref 1.004
_refine_ls_hydrogen_treatment constr
_refine_ls_matrix_type full
_refine_ls_number_parameters 769
_refine_ls_number_reflns 15217
_refine_ls_number_restraints 765
_refine_ls_restrained_S_all 1.002
_refine_ls_R_factor_all 0.0946
_refine_ls_R_factor_gt 0.0610
_refine_ls_shift/su_max 0.001
_refine_ls_shift/su_mean 0.000
_refine_ls_structure_factor_coef Fsqd
_refine_ls_weighting_details 'w=1/[\s^2^(Fo^2^)+(0.0632P)^2^+28.7521P] where P=(Fo^2^+2Fc^2^)/3'
_refine_ls_weighting_scheme calc
_refine_ls_wR_factor_gt 0.1377
_refine_ls_wR_factor_ref 0.1536
_reflns_Friedel_coverage 0.000
_reflns_number_gt 11129
_reflns_number_total 15217
_reflns_threshold_expression 'I > 2\s(I)'
_cod_data_source_file c8cc04321c2.cif
_cod_data_source_block p17640final
_cod_original_cell_volume 6633.1(12)
_cod_database_code 7125328
_shelx_shelxl_version_number 2016/6
_shelx_space_group_comment
;
The symmetry employed for this shelxl refinement is uniquely defined
by the following loop, which should always be used as a source of
symmetry information in preference to the above space-group names.
They are only intended as comments.
;
_shelx_estimated_absorpt_t_max 0.891
_shelx_estimated_absorpt_t_min 0.688
_olex2_refinement_description
;
1. Fixed Uiso
 At 1.2 times of:
  All C(H) groups, All C(H,H) groups
 At 1.5 times of:
  All C(H,H,H) groups
2. Uiso/Uaniso restraints and constraints
Uanis(O1) \\sim Ueq, Uanis(C49) \\sim Ueq, Uanis(C50) \\sim Ueq, Uanis(C51)
\\sim Ueq, Uanis(C52) \\sim Ueq, Uanis(C69) \\sim Ueq, Uanis(C70) \\sim Ueq,
Uanis(C71) \\sim Ueq, Uanis(C72) \\sim Ueq: with sigma of 0.01 and sigma for
terminal atoms of 0.02
3. Rigid body (RIGU) restrains
 All non-hydrogen atoms
 with sigma for 1-2 distances of 0.004 and sigma for 1-3 distances of 0.004
4.a Free rotating group:
 O3(C69,C70,C71,C72)
4.b Secondary CH2 refined with riding coordinates:
 C65(H65A,H65B), C66(H66A,H66B), C67(H67A,H67B), C68(H68A,H68B), C69(H69A,
 H69B), C70(H70A,H70B), C71(H71A,H71B), C72(H72A,H72B), C49(H49A,H49B),
 C50(H50A,H50B), C51(H51A,H51B), C52(H52A,H52B), C53(H53A,H53B), C55(H55A,H55B),
  C57(H57A,H57B), C59(H59A,H59B)
4.c Aromatic/amide H refined with riding coordinates:
 C3(H3), C4(H4), C5(H5), C6(H6), C9(H9), C10(H10), C11(H11), C12(H12),
 C15(H15), C16(H16), C17(H17), C18(H18), C20(H20), C21(H21), C22(H22), C23(H23),
  C24(H24), C27(H27), C28(H28), C29(H29), C30(H30), C33(H33), C34(H34),
 C35(H35), C36(H36), C39(H39), C40(H40), C41(H41), C42(H42), C44(H44), C45(H45),
  C46(H46), C47(H47), C48(H48)
4.d Idealised Me refined as rotating group:
 C64(H64A,H64B,H64C), C54(H54A,H54B,H54C), C56(H56A,H56B,H56C), C58(H58A,H58B,
 H58C), C60(H60A,H60B,H60C), C61(H61A,H61B,H61C)
;
_olex2_submission_special_instructions 'No special instructions were received'

loop_
_space_group_symop_operation_xyz
'x, y, z'
'-x, y+1/2, -z+1/2'
'-x, -y, -z'
'x, -y-1/2, z-1/2'

loop_
_atom_site_label
_atom_site_type_symbol
_atom_site_fract_x
_atom_site_fract_y
_atom_site_fract_z
_atom_site_U_iso_or_equiv
_atom_site_adp_type
_atom_site_occupancy
_atom_site_site_symmetry_order
_atom_site_calc_flag
_atom_site_refinement_flags_posn
_atom_site_refinement_flags_adp
_atom_site_refinement_flags_occupancy
_atom_site_disorder_assembly
_atom_site_disorder_group
Br1 Br 0.09117(2) 0.61901(4) 0.24263(2) 0.02255(11) Uani 1 1 d . U . . .
Br2 Br 0.25382(2) 0.80904(4) 0.30002(2) 0.02799(12) Uani 1 1 d . U . . .
Co1 Co 0.19815(3) 0.64098(5) 0.30602(2) 0.01607(12) Uani 1 1 d . U . . .
P1 P 0.26016(5) 0.48954(9) 0.29140(4) 0.0170(2) Uani 1 1 d . U . . .
P2 P 0.18047(5) 0.65153(9) 0.38628(4) 0.0164(2) Uani 1 1 d . U . . .
C1 C 0.34748(19) 0.4874(4) 0.31829(16) 0.0207(8) Uani 1 1 d . U . . .
C2 C 0.3740(2) 0.3881(4) 0.30470(17) 0.0226(9) Uani 1 1 d . U . . .
C3 C 0.4402(2) 0.3782(4) 0.32947(19) 0.0294(10) Uani 1 1 d . U . . .
H3 H 0.460230 0.311717 0.322972 0.035 Uiso 1 1 calc R . . . .
C4 C 0.4778(2) 0.4630(5) 0.3636(2) 0.0359(11) Uani 1 1 d . U . . .
H4 H 0.522796 0.452663 0.380265 0.043 Uiso 1 1 calc R . . . .
C5 C 0.4509(2) 0.5615(4) 0.37343(19) 0.0315(10) Uani 1 1 d . U . . .
H5 H 0.477112 0.620458 0.395336 0.038 Uiso 1 1 calc R . . . .
C6 C 0.3848(2) 0.5736(4) 0.35096(17) 0.0237(9) Uani 1 1 d . U . . .
H6 H 0.365370 0.640361 0.357920 0.028 Uiso 1 1 calc R . . . .
C7 C 0.2815(2) 0.2563(4) 0.29756(17) 0.0232(9) Uani 1 1 d . U . . .
C8 C 0.24896(19) 0.3453(3) 0.31184(17) 0.0195(8) Uani 1 1 d . U . . .
C9 C 0.2154(2) 0.3276(4) 0.34390(18) 0.0241(9) Uani 1 1 d . U . . .
H9 H 0.194978 0.390118 0.353193 0.029 Uiso 1 1 calc R . . . .
C10 C 0.2118(2) 0.2173(4) 0.36234(19) 0.0298(10) Uani 1 1 d . U . . .
H10 H 0.188226 0.203617 0.383749 0.036 Uiso 1 1 calc R . . . .
C11 C 0.2429(2) 0.1279(4) 0.3492(2) 0.0318(10) Uani 1 1 d . U . . .
H11 H 0.240537 0.052314 0.361460 0.038 Uiso 1 1 calc R . . . .
C12 C 0.2775(2) 0.1480(4) 0.31821(19) 0.0285(10) Uani 1 1 d . U . . .
H12 H 0.299442 0.085493 0.310655 0.034 Uiso 1 1 calc R . . . .
C13 C 0.2770(2) 0.3709(4) 0.21242(17) 0.0235(9) Uani 1 1 d . U . . .
C14 C 0.24572(19) 0.4676(4) 0.22181(16) 0.0191(8) Uani 1 1 d . U . . .
C15 C 0.2108(2) 0.5442(4) 0.18208(17) 0.0251(9) Uani 1 1 d . U . . .
H15 H 0.190980 0.608905 0.190407 0.030 Uiso 1 1 calc R . . . .
C16 C 0.2049(2) 0.5259(4) 0.12991(19) 0.0321(11) Uani 1 1 d . U . . .
H16 H 0.181672 0.578395 0.102351 0.039 Uiso 1 1 calc R . . . .
C17 C 0.2334(2) 0.4296(5) 0.1188(2) 0.0366(12) Uani 1 1 d . U . . .
H17 H 0.228662 0.415131 0.083101 0.044 Uiso 1 1 calc R . . . .
C18 C 0.2688(2) 0.3540(4) 0.15921(19) 0.0326(11) Uani 1 1 d . U . . .
H18 H 0.287975 0.288955 0.150483 0.039 Uiso 1 1 calc R . . . .
C19 C 0.3540(2) 0.1903(4) 0.24090(18) 0.0273(9) Uani 1 1 d . U . . .
C20 C 0.3217(2) 0.0859(4) 0.2233(2) 0.0355(11) Uani 1 1 d . U . . .
H20 H 0.282698 0.073695 0.227572 0.043 Uiso 1 1 calc R . . . .
C21 C 0.3441(3) -0.0007(5) 0.1999(2) 0.0464(13) Uani 1 1 d . U . . .
H21 H 0.321205 -0.070797 0.189284 0.056 Uiso 1 1 calc R . . . .
C22 C 0.4001(3) 0.0161(5) 0.1922(3) 0.0534(15) Uani 1 1 d . U . . .
H22 H 0.416488 -0.043171 0.177262 0.064 Uiso 1 1 calc R . . . .
C23 C 0.4314(3) 0.1187(5) 0.2065(2) 0.0473(14) Uani 1 1 d . U . . .
H23 H 0.469164 0.131243 0.200327 0.057 Uiso 1 1 calc R . . . .
C24 C 0.4090(2) 0.2052(5) 0.2298(2) 0.0360(11) Uani 1 1 d . U . . .
H24 H 0.431300 0.276314 0.238412 0.043 Uiso 1 1 calc R . . . .
C25 C 0.14901(18) 0.7901(3) 0.39654(15) 0.0169(8) Uani 1 1 d . U . . .
C26 C 0.14536(18) 0.8033(4) 0.44681(16) 0.0176(8) Uani 1 1 d . U . . .
C27 C 0.12932(19) 0.9136(4) 0.45786(17) 0.0210(8) Uani 1 1 d . U . . .
H27 H 0.128479 0.928286 0.491862 0.025 Uiso 1 1 calc R . . . .
C28 C 0.1146(2) 1.0023(4) 0.42088(18) 0.0236(9) Uani 1 1 d . U . . .
H28 H 0.104199 1.076148 0.429971 0.028 Uiso 1 1 calc R . . . .
C29 C 0.1149(2) 0.9838(4) 0.37071(18) 0.0244(9) Uani 1 1 d . U . . .
H29 H 0.102548 1.043507 0.344806 0.029 Uiso 1 1 calc R . . . .
C30 C 0.13345(19) 0.8779(3) 0.35871(16) 0.0193(8) Uani 1 1 d . U . . .
H30 H 0.135537 0.865079 0.325025 0.023 Uiso 1 1 calc R . . . .
C31 C 0.2506(2) 0.6463(3) 0.44914(16) 0.0199(8) Uani 1 1 d . U . . .
C32 C 0.2406(2) 0.6720(3) 0.49554(16) 0.0209(8) Uani 1 1 d . U . . .
C33 C 0.2962(2) 0.6861(4) 0.54211(18) 0.0283(10) Uani 1 1 d . U . . .
H33 H 0.292378 0.706797 0.574430 0.034 Uiso 1 1 calc R . . . .
C34 C 0.3569(2) 0.6706(4) 0.54217(19) 0.0342(11) Uani 1 1 d . U . . .
H34 H 0.393518 0.681273 0.574363 0.041 Uiso 1 1 calc R . . . .
C35 C 0.3645(2) 0.6399(4) 0.4962(2) 0.0357(11) Uani 1 1 d . U . . .
H35 H 0.406041 0.627132 0.497077 0.043 Uiso 1 1 calc R . . . .
C36 C 0.3113(2) 0.6279(4) 0.44884(19) 0.0282(10) Uani 1 1 d . U . . .
H36 H 0.315890 0.607614 0.416778 0.034 Uiso 1 1 calc R . . . .
C37 C 0.12722(19) 0.5568(3) 0.40292(16) 0.0186(8) Uani 1 1 d . U . . .
C38 C 0.1254(2) 0.5816(4) 0.45262(16) 0.0200(8) Uani 1 1 d . U . . .
C39 C 0.0880(2) 0.5087(4) 0.46905(17) 0.0268(10) Uani 1 1 d . U . . .
H39 H 0.085580 0.521712 0.502598 0.032 Uiso 1 1 calc R . . . .
C40 C 0.0542(2) 0.4170(4) 0.43748(18) 0.0304(10) Uani 1 1 d . U . . .
H40 H 0.029843 0.367883 0.450085 0.037 Uiso 1 1 calc R . . . .
C41 C 0.0557(2) 0.3971(4) 0.38780(18) 0.0264(9) Uani 1 1 d . U . . .
H41 H 0.031885 0.335620 0.366047 0.032 Uiso 1 1 calc R . . . .
C42 C 0.0924(2) 0.4681(4) 0.37034(16) 0.0206(8) Uani 1 1 d . U . . .
H42 H 0.093645 0.456182 0.336300 0.025 Uiso 1 1 calc R . . . .
C43 C 0.1499(2) 0.7044(4) 0.54046(17) 0.0235(9) Uani 1 1 d . U . . .
C44 C 0.1868(2) 0.6497(4) 0.58935(17) 0.0281(10) Uani 1 1 d . U . . .
H44 H 0.224185 0.608837 0.592369 0.034 Uiso 1 1 calc R . . . .
C45 C 0.1700(3) 0.6538(4) 0.63314(19) 0.0365(11) Uani 1 1 d . U . . .
H45 H 0.195958 0.616051 0.665359 0.044 Uiso 1 1 calc R . . . .
C46 C 0.1161(3) 0.7121(4) 0.6302(2) 0.0364(11) Uani 1 1 d . U . . .
H46 H 0.105534 0.717019 0.660486 0.044 Uiso 1 1 calc R . . . .
C47 C 0.0777(2) 0.7634(4) 0.5825(2) 0.0344(11) Uani 1 1 d . U . . .
H47 H 0.039688 0.802041 0.579578 0.041 Uiso 1 1 calc R . . . .
C48 C 0.0947(2) 0.7582(4) 0.53859(18) 0.0271(9) Uani 1 1 d . U . . .
H48 H 0.067311 0.793153 0.506063 0.033 Uiso 1 1 calc R . . . .
B1 B 0.3238(2) 0.2934(4) 0.2633(2) 0.0246(10) Uani 1 1 d . U . . .
B2 B 0.1655(2) 0.6919(4) 0.48759(18) 0.0209(9) Uani 1 1 d . U . . .
Co2 Co 0.500000 1.000000 0.500000 0.0300(2) Uani 1 2 d S TU P . .
O2 O 0.47771(18) 0.9662(3) 0.41977(15) 0.0441(9) Uani 1 1 d . U . . .
N3 N 0.40670(19) 0.9571(4) 0.48952(19) 0.0404(11) Uani 1 1 d . U . . .
C63 C 0.3547(2) 0.9527(4) 0.4837(2) 0.0393(13) Uani 1 1 d . U . . .
C64 C 0.2878(2) 0.9487(5) 0.4765(3) 0.0553(17) Uani 1 1 d . U . . .
H64A H 0.263584 0.901721 0.445084 0.083 Uiso 1 1 calc GR . . . .
H64B H 0.270315 1.026771 0.471211 0.083 Uiso 1 1 calc GR . . . .
H64C H 0.284635 0.914778 0.508213 0.083 Uiso 1 1 calc GR . . . .
C65 C 0.4264(4) 0.8996(8) 0.3842(3) 0.078(2) Uani 1 1 d . U . . .
H65A H 0.385509 0.941674 0.374472 0.093 Uiso 1 1 calc R . . . .
H65B H 0.423159 0.826014 0.401228 0.093 Uiso 1 1 calc R . . . .
C66 C 0.5120(7) 1.0130(12) 0.3899(4) 0.158(6) Uani 1 1 d . U . . .
H66A H 0.510291 1.098049 0.390190 0.190 Uiso 1 1 calc R . . . .
H66B H 0.557414 0.989173 0.406329 0.190 Uiso 1 1 calc R . . . .
C67 C 0.4835(5) 0.9719(8) 0.3362(3) 0.092(3) Uani 1 1 d . U . . .
H67A H 0.516659 0.942857 0.324452 0.110 Uiso 1 1 calc R . . . .
H67B H 0.459553 1.034298 0.311759 0.110 Uiso 1 1 calc R . . . .
C68 C 0.4395(4) 0.8778(7) 0.3361(3) 0.073(2) Uani 1 1 d . U . . .
H68A H 0.399577 0.880502 0.303393 0.088 Uiso 1 1 calc R . . . .
H68B H 0.459967 0.801849 0.338226 0.088 Uiso 1 1 calc R . . . .
O3 O 0.46575(16) 1.1692(3) 0.47837(16) 0.0492(10) Uani 1 1 d . U . A -1
C69 C 0.4141(3) 1.2031(5) 0.42929(15) 0.136(4) Uani 1 1 d G U . A -1
H69A H 0.380459 1.143321 0.417579 0.164 Uiso 1 1 calc R . . A -1
H69B H 0.430030 1.214668 0.400705 0.164 Uiso 1 1 calc R . . A -1
C70 C 0.3875(2) 1.3160(5) 0.4412(2) 0.0632(18) Uani 1 1 d G U . A -1
H70A H 0.354248 1.301709 0.455336 0.076 Uiso 1 1 calc R . . A -1
H70B H 0.369569 1.365201 0.409053 0.076 Uiso 1 1 calc R . . A -1
C71 C 0.4478(3) 1.3699(3) 0.4839(3) 0.124(4) Uani 1 1 d G U . A -1
H71A H 0.474198 1.409094 0.467553 0.149 Uiso 1 1 calc R . . A -1
H71B H 0.436827 1.425215 0.506572 0.149 Uiso 1 1 calc R . . A -1
C72 C 0.4819(3) 1.2636(5) 0.51584(19) 0.153(5) Uani 1 1 d G U . A -1
H72A H 0.528713 1.275766 0.531914 0.184 Uiso 1 1 calc R . . A -1
H72B H 0.467164 1.247558 0.544811 0.184 Uiso 1 1 calc R . . A -1
O1 O 0.2467(5) 0.3706(7) 0.5441(3) 0.132(3) Uani 1 1 d . U . . .
C49 C 0.3158(6) 0.3607(11) 0.5617(6) 0.133(4) Uani 1 1 d . U . . .
H49A H 0.337552 0.371163 0.600817 0.159 Uiso 1 1 calc R . . . .
H49B H 0.332466 0.418181 0.543650 0.159 Uiso 1 1 calc R . . . .
C50 C 0.3255(5) 0.2372(9) 0.5453(4) 0.094(2) Uani 1 1 d . U . . .
H50A H 0.361800 0.234389 0.534011 0.113 Uiso 1 1 calc R . . . .
H50B H 0.334138 0.183319 0.575466 0.113 Uiso 1 1 calc R . . . .
C51 C 0.2728(6) 0.2111(9) 0.5061(4) 0.121(4) Uani 1 1 d . U . . .
H51A H 0.256802 0.137271 0.514000 0.145 Uiso 1 1 calc R . . . .
H51B H 0.281212 0.200548 0.473442 0.145 Uiso 1 1 calc R . . . .
C52 C 0.2252(7) 0.2962(12) 0.4965(6) 0.164(5) Uani 1 1 d . U . . .
H52A H 0.183607 0.260294 0.490832 0.197 Uiso 1 1 calc R . . . .
H52B H 0.220134 0.341553 0.464285 0.197 Uiso 1 1 calc R . . . .
N1 N 0.07017(17) 0.2231(3) 0.17069(14) 0.0234(8) Uani 1 1 d . U . . .
C53 C 0.0187(2) 0.2393(4) 0.19209(18) 0.0267(10) Uani 1 1 d . U . . .
H53A H 0.000648 0.163012 0.194391 0.032 Uiso 1 1 calc R . . . .
H53B H -0.016206 0.285852 0.166124 0.032 Uiso 1 1 calc R . . . .
C54 C 0.0404(2) 0.2966(4) 0.24631(19) 0.0315(11) Uani 1 1 d . U . . .
H54A H 0.055378 0.374636 0.244018 0.047 Uiso 1 1 calc GR . . . .
H54B H 0.075427 0.252071 0.272409 0.047 Uiso 1 1 calc GR . . . .
H54C H 0.004632 0.300228 0.257593 0.047 Uiso 1 1 calc GR . . . .
C55 C 0.0985(2) 0.3388(4) 0.16505(18) 0.0267(9) Uani 1 1 d . U . . .
H55A H 0.115844 0.376920 0.200406 0.032 Uiso 1 1 calc R . . . .
H55B H 0.134653 0.324834 0.154375 0.032 Uiso 1 1 calc R . . . .
C56 C 0.0519(2) 0.4199(5) 0.1251(2) 0.0364(12) Uani 1 1 d . U . . .
H56A H 0.036799 0.385664 0.089326 0.055 Uiso 1 1 calc GR . . . .
H56B H 0.073327 0.492977 0.125146 0.055 Uiso 1 1 calc GR . . . .
H56C H 0.015443 0.433505 0.134804 0.055 Uiso 1 1 calc GR . . . .
C57 C 0.0373(2) 0.1648(4) 0.11683(18) 0.0317(11) Uani 1 1 d . U . . .
H57A H 0.019790 0.090428 0.122379 0.038 Uiso 1 1 calc R . . . .
H57B H 0.000829 0.213172 0.094316 0.038 Uiso 1 1 calc R . . . .
C58 C 0.0792(3) 0.1430(5) 0.0868(2) 0.0482(15) Uani 1 1 d . U . . .
H58A H 0.054140 0.105055 0.052836 0.072 Uiso 1 1 calc GR . . . .
H58B H 0.114998 0.093464 0.108215 0.072 Uiso 1 1 calc GR . . . .
H58C H 0.095735 0.216236 0.079880 0.072 Uiso 1 1 calc GR . . . .
C59 C 0.1249(2) 0.1516(4) 0.20840(19) 0.0308(10) Uani 1 1 d . U . . .
H59A H 0.156955 0.142064 0.192561 0.037 Uiso 1 1 calc R . . . .
H59B H 0.145713 0.194559 0.242262 0.037 Uiso 1 1 calc R . . . .
C60 C 0.1067(3) 0.0337(4) 0.2212(2) 0.0399(12) Uani 1 1 d . U . . .
H60A H 0.086001 -0.010004 0.188027 0.060 Uiso 1 1 calc GR . . . .
H60B H 0.076997 0.041823 0.238985 0.060 Uiso 1 1 calc GR . . . .
H60C H 0.145145 -0.006978 0.244825 0.060 Uiso 1 1 calc GR . . . .
N2 N 0.4271(3) 0.7218(5) 0.1633(2) 0.0644(16) Uani 1 1 d . U . . .
C61 C 0.3749(4) 0.6232(8) 0.2186(3) 0.090(3) Uani 1 1 d . U . . .
H61A H 0.348370 0.559466 0.198047 0.136 Uiso 1 1 calc GR . . . .
H61B H 0.348158 0.678129 0.227665 0.136 Uiso 1 1 calc GR . . . .
H61C H 0.408172 0.593299 0.251495 0.136 Uiso 1 1 calc GR . . . .
C62 C 0.4036(3) 0.6784(6) 0.1880(2) 0.0501(15) Uani 1 1 d . U . . .

loop_
_atom_site_aniso_label
_atom_site_aniso_U_11
_atom_site_aniso_U_22
_atom_site_aniso_U_33
_atom_site_aniso_U_23
_atom_site_aniso_U_13
_atom_site_aniso_U_12
Br1 0.0205(2) 0.0270(2) 0.0208(2) 0.00072(17) 0.00879(16) 0.00167(17)
Br2 0.0294(2) 0.0174(2) 0.0407(3) 0.00406(19) 0.0176(2) -0.00161(17)
Co1 0.0192(3) 0.0134(3) 0.0175(3) 0.0017(2) 0.0093(2) 0.0007(2)
P1 0.0184(5) 0.0141(5) 0.0201(5) 0.0030(4) 0.0093(4) 0.0022(4)
P2 0.0205(5) 0.0145(5) 0.0144(5) 0.0012(4) 0.0074(4) 0.0000(4)
C1 0.0203(19) 0.020(2) 0.023(2) 0.0075(16) 0.0107(16) 0.0018(16)
C2 0.025(2) 0.022(2) 0.024(2) 0.0094(17) 0.0143(17) 0.0059(17)
C3 0.026(2) 0.028(2) 0.038(3) 0.0111(19) 0.0172(19) 0.0085(18)
C4 0.019(2) 0.046(3) 0.041(3) 0.011(2) 0.010(2) 0.0043(19)
C5 0.024(2) 0.034(3) 0.032(3) 0.003(2) 0.0063(19) -0.0057(19)
C6 0.023(2) 0.022(2) 0.026(2) 0.0072(17) 0.0097(17) 0.0001(17)
C7 0.020(2) 0.022(2) 0.027(2) 0.0020(17) 0.0091(17) 0.0020(16)
C8 0.020(2) 0.0142(18) 0.024(2) 0.0037(16) 0.0081(16) -0.0006(15)
C9 0.023(2) 0.018(2) 0.032(2) 0.0009(17) 0.0128(18) -0.0006(17)
C10 0.033(2) 0.025(2) 0.038(3) 0.0078(19) 0.021(2) -0.0021(19)
C11 0.040(3) 0.017(2) 0.043(3) 0.0046(19) 0.021(2) -0.0010(19)
C12 0.033(2) 0.019(2) 0.035(3) 0.0034(19) 0.016(2) 0.0041(18)
C13 0.023(2) 0.022(2) 0.028(2) 0.0017(17) 0.0126(17) 0.0021(17)
C14 0.021(2) 0.019(2) 0.0202(19) 0.0030(15) 0.0114(16) 0.0007(16)
C15 0.026(2) 0.027(2) 0.027(2) 0.0041(18) 0.0151(18) 0.0057(18)
C16 0.035(3) 0.038(3) 0.028(2) 0.012(2) 0.017(2) 0.013(2)
C17 0.042(3) 0.047(3) 0.025(2) 0.003(2) 0.018(2) 0.011(2)
C18 0.040(3) 0.032(3) 0.032(2) -0.002(2) 0.021(2) 0.009(2)
C19 0.030(2) 0.025(2) 0.030(2) 0.0023(18) 0.0161(19) 0.0086(18)
C20 0.037(3) 0.035(3) 0.039(3) -0.004(2) 0.020(2) 0.005(2)
C21 0.063(4) 0.032(3) 0.051(3) -0.011(2) 0.030(3) 0.003(3)
C22 0.063(4) 0.047(3) 0.064(4) -0.011(3) 0.041(3) 0.014(3)
C23 0.045(3) 0.053(3) 0.055(3) -0.009(3) 0.031(3) 0.010(3)
C24 0.036(3) 0.036(3) 0.044(3) 0.001(2) 0.025(2) 0.008(2)
C25 0.0157(18) 0.0169(19) 0.0171(18) -0.0012(15) 0.0053(15) -0.0019(15)
C26 0.0120(18) 0.022(2) 0.0195(19) -0.0023(16) 0.0071(15) -0.0032(15)
C27 0.0164(19) 0.022(2) 0.024(2) -0.0066(16) 0.0079(16) -0.0045(16)
C28 0.022(2) 0.016(2) 0.034(2) -0.0031(17) 0.0131(18) -0.0004(16)
C29 0.022(2) 0.019(2) 0.032(2) 0.0033(17) 0.0095(18) -0.0012(17)
C30 0.0190(19) 0.0171(19) 0.022(2) 0.0027(15) 0.0076(16) -0.0013(15)
C31 0.0235(19) 0.015(2) 0.0187(19) 0.0022(16) 0.0060(15) 0.0024(16)
C32 0.027(2) 0.015(2) 0.0175(19) 0.0013(15) 0.0049(16) -0.0001(16)
C33 0.030(2) 0.027(2) 0.021(2) 0.0036(18) 0.0041(18) 0.0024(19)
C34 0.028(2) 0.034(3) 0.027(2) 0.005(2) -0.0033(19) 0.008(2)
C35 0.026(2) 0.036(3) 0.039(3) 0.003(2) 0.0063(19) 0.013(2)
C36 0.026(2) 0.024(2) 0.033(2) 0.0047(19) 0.0098(18) 0.0079(18)
C37 0.023(2) 0.0145(19) 0.0171(19) 0.0036(15) 0.0070(16) -0.0013(15)
C38 0.024(2) 0.019(2) 0.0150(19) 0.0013(15) 0.0052(16) -0.0027(16)
C39 0.034(2) 0.031(2) 0.016(2) 0.0012(17) 0.0108(18) -0.0093(19)
C40 0.041(3) 0.026(2) 0.027(2) 0.0007(18) 0.017(2) -0.015(2)
C41 0.036(2) 0.019(2) 0.024(2) -0.0012(17) 0.0122(19) -0.0097(18)
C42 0.026(2) 0.019(2) 0.017(2) -0.0010(15) 0.0082(16) -0.0018(16)
C43 0.034(2) 0.020(2) 0.019(2) -0.0059(16) 0.0129(17) -0.0118(17)
C44 0.040(3) 0.026(2) 0.019(2) -0.0044(17) 0.0121(18) -0.010(2)
C45 0.054(3) 0.034(3) 0.022(2) -0.005(2) 0.016(2) -0.016(2)
C46 0.059(3) 0.033(3) 0.029(2) -0.015(2) 0.029(2) -0.023(2)
C47 0.041(3) 0.029(3) 0.043(3) -0.015(2) 0.027(2) -0.017(2)
C48 0.030(2) 0.027(2) 0.025(2) -0.0067(18) 0.0115(18) -0.0108(18)
B1 0.029(2) 0.021(2) 0.030(3) 0.0029(19) 0.018(2) 0.0062(19)
B2 0.028(2) 0.022(2) 0.013(2) 0.0003(17) 0.0081(18) -0.0028(19)
Co2 0.0205(4) 0.0216(4) 0.0393(5) 0.0047(4) 0.0027(4) -0.0028(3)
O2 0.043(2) 0.040(2) 0.041(2) 0.0015(16) 0.0079(17) -0.0119(17)
N3 0.026(2) 0.032(2) 0.056(3) 0.006(2) 0.0084(19) -0.0062(18)
C63 0.025(2) 0.029(3) 0.054(3) 0.011(2) 0.006(2) -0.006(2)
C64 0.024(3) 0.048(4) 0.084(5) 0.023(3) 0.012(3) -0.003(2)
C65 0.075(5) 0.087(6) 0.056(4) -0.026(4) 0.010(3) -0.032(4)
C66 0.229(13) 0.191(12) 0.075(6) -0.048(7) 0.084(7) -0.160(11)
C67 0.124(7) 0.083(6) 0.070(5) -0.015(4) 0.040(5) -0.041(5)
C68 0.097(6) 0.061(5) 0.059(4) -0.006(3) 0.028(4) -0.024(4)
O3 0.042(2) 0.038(2) 0.055(2) 0.0068(18) 0.0065(18) -0.0007(17)
C69 0.125(7) 0.113(6) 0.154(7) 0.058(5) 0.038(5) 0.050(5)
C70 0.056(4) 0.090(5) 0.048(3) 0.028(3) 0.025(3) 0.020(3)
C71 0.120(6) 0.114(6) 0.129(7) 0.015(5) 0.039(5) 0.012(5)
C72 0.161(8) 0.101(6) 0.167(7) -0.016(5) 0.033(6) 0.024(6)
O1 0.162(6) 0.108(5) 0.105(5) -0.007(4) 0.031(4) 0.023(5)
C49 0.143(6) 0.112(6) 0.144(8) 0.000(6) 0.058(6) -0.021(6)
C50 0.110(5) 0.103(5) 0.081(5) 0.027(4) 0.052(4) -0.008(5)
C51 0.163(7) 0.082(5) 0.081(5) -0.022(4) 0.008(5) 0.054(5)
C52 0.174(8) 0.131(8) 0.145(8) -0.038(6) 0.017(6) 0.049(6)
N1 0.0241(18) 0.0273(19) 0.0191(17) -0.0034(14) 0.0088(14) 0.0020(15)
C53 0.024(2) 0.031(3) 0.028(2) -0.0090(19) 0.0143(18) -0.0061(19)
C54 0.038(3) 0.032(3) 0.032(2) -0.012(2) 0.021(2) -0.013(2)
C55 0.023(2) 0.030(2) 0.029(2) 0.0021(18) 0.0125(18) 0.0022(18)
C56 0.033(3) 0.034(3) 0.038(3) 0.007(2) 0.009(2) 0.004(2)
C57 0.047(3) 0.028(3) 0.019(2) -0.0058(18) 0.012(2) 0.001(2)
C58 0.070(4) 0.048(3) 0.038(3) -0.003(3) 0.034(3) 0.011(3)
C59 0.032(2) 0.033(3) 0.028(2) 0.005(2) 0.0128(19) 0.006(2)
C60 0.060(3) 0.028(3) 0.031(3) -0.001(2) 0.018(2) 0.002(2)
N2 0.051(3) 0.076(4) 0.068(4) 0.028(3) 0.026(3) -0.001(3)
C61 0.087(6) 0.119(8) 0.069(5) 0.014(5) 0.035(4) -0.047(5)
C62 0.042(3) 0.055(4) 0.050(3) 0.008(3) 0.015(3) -0.009(3)

loop_
_atom_type_symbol
_atom_type_description
_atom_type_scat_dispersion_real
_atom_type_scat_dispersion_imag
_atom_type_scat_source
C C 0.0033 0.0016 'International Tables Vol C Tables 4.2.6.8 and 6.1.1.4'
H H 0.0000 0.0000 'International Tables Vol C Tables 4.2.6.8 and 6.1.1.4'
B B 0.0013 0.0007 'International Tables Vol C Tables 4.2.6.8 and 6.1.1.4'
Br Br -0.2901 2.4595 'International Tables Vol C Tables 4.2.6.8 and 6.1.1.4'
Co Co 0.3494 0.9721 'International Tables Vol C Tables 4.2.6.8 and 6.1.1.4'
N N 0.0061 0.0033 'International Tables Vol C Tables 4.2.6.8 and 6.1.1.4'
O O 0.0106 0.0060 'International Tables Vol C Tables 4.2.6.8 and 6.1.1.4'
P P 0.1023 0.0942 'International Tables Vol C Tables 4.2.6.8 and 6.1.1.4'

loop_
_geom_angle_atom_site_label_1
_geom_angle_atom_site_label_2
_geom_angle_atom_site_label_3
_geom_angle
_geom_angle_site_symmetry_1
_geom_angle_site_symmetry_3
Br1 Co1 P1 107.64(3) . .
Br1 Co1 P2 100.13(3) . .
Br2 Co1 Br1 117.43(3) . .
Br2 Co1 P1 103.25(3) . .
Br2 Co1 P2 108.10(3) . .
P2 Co1 P1 121.21(4) . .
C1 P1 Co1 124.38(15) . .
C8 P1 Co1 117.77(14) . .
C8 P1 C1 97.31(19) . .
C14 P1 Co1 113.89(14) . .
C14 P1 C1 97.80(19) . .
C14 P1 C8 101.63(19) . .
C25 P2 Co1 113.89(13) . .
C31 P2 Co1 117.30(14) . .
C31 P2 C25 97.81(18) . .
C31 P2 C37 99.60(19) . .
C37 P2 Co1 124.66(14) . .
C37 P2 C25 98.95(19) . .
C2 C1 P1 114.5(3) . .
C6 C1 P1 122.8(3) . .
C6 C1 C2 122.7(4) . .
C1 C2 B1 117.8(4) . .
C3 C2 C1 115.6(4) . .
C3 C2 B1 126.5(4) . .
C2 C3 C4 121.8(4) . .
C5 C4 C3 121.1(4) . .
C4 C5 C6 119.2(5) . .
C1 C6 C5 119.5(4) . .
C8 C7 B1 117.0(4) . .
C12 C7 C8 115.1(4) . .
C12 C7 B1 127.8(4) . .
C7 C8 P1 116.0(3) . .
C9 C8 P1 120.7(3) . .
C9 C8 C7 123.0(4) . .
C8 C9 C10 119.4(4) . .
C11 C10 C9 119.3(4) . .
C12 C11 C10 120.3(4) . .
C11 C12 C7 122.8(4) . .
C14 C13 B1 119.4(4) . .
C18 C13 C14 115.5(4) . .
C18 C13 B1 124.9(4) . .
C13 C14 P1 114.1(3) . .
C15 C14 P1 122.6(3) . .
C15 C14 C13 123.2(4) . .
C14 C15 C16 119.6(4) . .
C17 C16 C15 118.9(4) . .
C16 C17 C18 120.8(4) . .
C17 C18 C13 122.0(4) . .
C20 C19 C24 115.0(4) . .
C20 C19 B1 121.8(4) . .
C24 C19 B1 122.4(4) . .
C21 C20 C19 123.0(5) . .
C22 C21 C20 119.6(5) . .
C23 C22 C21 119.3(5) . .
C22 C23 C24 121.1(5) . .
C23 C24 C19 121.8(5) . .
C26 C25 P2 114.9(3) . .
C30 C25 P2 122.2(3) . .
C30 C25 C26 122.8(4) . .
C25 C26 B2 117.4(4) . .
C27 C26 C25 115.4(4) . .
C27 C26 B2 127.0(4) . .
C28 C27 C26 122.3(4) . .
C29 C28 C27 120.5(4) . .
C30 C29 C28 119.5(4) . .
C29 C30 C25 119.3(4) . .
C32 C31 P2 116.5(3) . .
C32 C31 C36 123.3(4) . .
C36 C31 P2 119.9(3) . .
C31 C32 C33 115.5(4) . .
C31 C32 B2 116.1(3) . .
C33 C32 B2 128.2(4) . .
C34 C33 C32 121.7(4) . .
C35 C34 C33 121.0(4) . .
C34 C35 C36 119.8(5) . .
C35 C36 C31 118.6(4) . .
C38 C37 P2 113.2(3) . .
C42 C37 P2 123.9(3) . .
C42 C37 C38 122.9(4) . .
C37 C38 B2 119.9(4) . .
C39 C38 C37 116.1(4) . .
C39 C38 B2 124.0(4) . .
C38 C39 C40 121.7(4) . .
C41 C40 C39 120.6(4) . .
C42 C41 C40 119.1(4) . .
C37 C42 C41 119.5(4) . .
C44 C43 B2 122.7(4) . .
C48 C43 C44 115.4(4) . .
C48 C43 B2 121.5(4) . .
C45 C44 C43 122.0(5) . .
C46 C45 C44 120.6(5) . .
C45 C46 C47 119.1(4) . .
C46 C47 C48 119.9(5) . .
C43 C48 C47 122.9(5) . .
C7 B1 C2 100.8(3) . .
C13 B1 C2 104.5(3) . .
C13 B1 C7 107.1(3) . .
C19 B1 C2 117.8(4) . .
C19 B1 C7 116.9(4) . .
C19 B1 C13 108.6(4) . .
C26 B2 C32 101.3(3) . .
C38 B2 C26 106.3(3) . .
C38 B2 C32 106.0(3) . .
C43 B2 C26 115.4(4) . .
C43 B2 C32 118.4(4) . .
C43 B2 C38 108.5(3) . .
O2 Co2 O2 180.0 . 3_676
O2 Co2 N3 90.02(17) . 3_676
O2 Co2 N3 89.98(17) 3_676 3_676
O2 Co2 N3 89.98(17) . .
O2 Co2 N3 90.02(17) 3_676 .
O2 Co2 O3 91.53(16) 3_676 .
O2 Co2 O3 88.47(15) . .
N3 Co2 N3 180.0 3_676 .
N3 Co2 O3 86.64(16) . .
N3 Co2 O3 93.36(16) 3_676 .
C65 O2 Co2 127.9(4) . .
C65 O2 C66 107.8(6) . .
C66 O2 Co2 124.3(4) . .
C63 N3 Co2 168.8(4) . .
N3 C63 C64 179.2(7) . .
O2 C65 C68 107.4(6) . .
C67 C66 O2 108.9(7) . .
C66 C67 C68 106.4(7) . .
C65 C68 C67 104.2(6) . .
C69 O3 Co2 126.1(3) . .
C69 O3 C72 109.5 . .
C72 O3 Co2 123.3(3) . .
O3 C69 C70 106.4 . .
C69 C70 C71 101.5 . .
C72 C71 C70 101.5 . .
O3 C72 C71 106.4 . .
C49 O1 C52 100.6(10) . .
O1 C49 C50 103.8(9) . .
C51 C50 C49 105.4(10) . .
C50 C51 C52 112.6(10) . .
C51 C52 O1 106.5(10) . .
C53 N1 C55 110.6(3) . .
C53 N1 C57 105.5(3) . .
C57 N1 C55 111.2(3) . .
C59 N1 C53 111.2(3) . .
C59 N1 C55 106.6(3) . .
C59 N1 C57 111.7(4) . .
N1 C53 C54 115.2(4) . .
C56 C55 N1 114.8(4) . .
C58 C57 N1 115.2(4) . .
C60 C59 N1 115.3(4) . .
N2 C62 C61 179.2(9) . .

loop_
_geom_bond_atom_site_label_1
_geom_bond_atom_site_label_2
_geom_bond_distance
_geom_bond_site_symmetry_2
Br1 Co1 2.3777(7) .
Br2 Co1 2.3711(7) .
Co1 P1 2.3883(12) .
Co1 P2 2.3797(11) .
P1 C1 1.827(4) .
P1 C8 1.818(4) .
P1 C14 1.810(4) .
P2 C25 1.831(4) .
P2 C31 1.823(4) .
P2 C37 1.824(4) .
C1 C2 1.419(6) .
C1 C6 1.386(6) .
C2 C3 1.391(6) .
C2 B1 1.666(7) .
C3 C4 1.394(7) .
C4 C5 1.375(7) .
C5 C6 1.389(6) .
C7 C8 1.415(6) .
C7 C12 1.398(6) .
C7 B1 1.643(6) .
C8 C9 1.386(6) .
C9 C10 1.392(6) .
C10 C11 1.384(7) .
C11 C12 1.383(7) .
C13 C14 1.408(6) .
C13 C18 1.401(6) .
C13 B1 1.643(7) .
C14 C15 1.385(6) .
C15 C16 1.391(6) .
C16 C17 1.387(7) .
C17 C18 1.391(7) .
C19 C20 1.403(7) .
C19 C24 1.412(6) .
C19 B1 1.617(6) .
C20 C21 1.394(7) .
C21 C22 1.384(8) .
C22 C23 1.367(9) .
C23 C24 1.391(7) .
C25 C26 1.414(5) .
C25 C30 1.393(6) .
C26 C27 1.399(6) .
C26 B2 1.650(6) .
C27 C28 1.388(6) .
C28 C29 1.387(6) .
C29 C30 1.383(6) .
C31 C32 1.403(6) .
C31 C36 1.404(6) .
C32 C33 1.403(6) .
C32 B2 1.653(7) .
C33 C34 1.393(7) .
C34 C35 1.377(7) .
C35 C36 1.384(7) .
C37 C38 1.402(6) .
C37 C42 1.387(6) .
C38 C39 1.395(6) .
C38 B2 1.644(6) .
C39 C40 1.395(6) .
C40 C41 1.388(6) .
C41 C42 1.387(6) .
C43 C44 1.414(6) .
C43 C48 1.387(7) .
C43 B2 1.622(6) .
C44 C45 1.391(6) .
C45 C46 1.376(8) .
C46 C47 1.382(8) .
C47 C48 1.399(6) .
Co2 O2 2.078(4) 3_676
Co2 O2 2.078(4) .
Co2 N3 2.089(4) 3_676
Co2 N3 2.089(4) .
Co2 O3 2.113(3) .
O2 C65 1.418(7) .
O2 C66 1.441(9) .
N3 C63 1.133(6) .
C63 C64 1.456(7) .
C65 C68 1.478(10) .
C66 C67 1.428(11) .
C67 C68 1.483(10) .
O3 C69 1.4431 .
O3 C72 1.4448 .
C69 C70 1.5346 .
C70 C71 1.5390 .
C71 C72 1.5347 .
O1 C49 1.457(14) .
O1 C52 1.473(13) .
C49 C50 1.545(15) .
C50 C51 1.288(13) .
C51 C52 1.414(14) .
N1 C53 1.515(5) .
N1 C55 1.526(6) .
N1 C57 1.518(5) .
N1 C59 1.513(6) .
C53 C54 1.515(6) .
C55 C56 1.512(6) .
C57 C58 1.503(7) .
C59 C60 1.513(7) .
N2 C62 1.133(7) .
C61 C62 1.402(9) .
